data_1528937
loop_
_publ_author_name
'Troemel, M.'

_publ_section_title
;
 Zur Struktur der Verbindungen vom Sr2 Pb O4-Typ
;
_journal_name_full Naturwissenschaften
_journal_page_first 492
_journal_page_last 493
_journal_volume 52
_journal_year 1965
_chemical_formula_sum 'O4 Pb Sr2'
_chemical_name_systematic 'Sr2 (Pb O4)'
_space_group_IT_number 55
_symmetry_space_group_name_Hall '-P 2 2ab'
_symmetry_space_group_name_H-M 'P b a m'
_cell_angle_alpha 90
_cell_angle_beta 90
_cell_angle_gamma 90
_cell_formula_units_Z 2
_cell_length_a 6.155
_cell_length_b 10.06
_cell_length_c 3.498
_cell_volume 216.594
_citation_journal_id_ASTM NATWAY
_cod_data_source_file Troemel_NATWAY_1965_301.cif
_cod_data_source_block O4Pb1Sr2
_cod_original_cell_volume 216.5937
_cod_original_formula_sum 'O4 Pb1 Sr2'
_cod_database_code 1528937

loop_
_symmetry_equiv_pos_as_xyz
x,y,z
-x,-y,z
x+1/2,-y+1/2,-z
-x+1/2,y+1/2,-z
-x,-y,-z
x,y,-z
-x-1/2,y-1/2,z
x-1/2,-y-1/2,z

loop_
_atom_site_label
_atom_site_type_symbol
_atom_site_fract_x
_atom_site_fract_y
_atom_site_fract_z
_atom_site_occupancy
_atom_site_U_iso_or_equiv
Sr1 Sr+2 0.077 0.319 0.5 1 0.0
O2 O-2 0.36 0.31 0 1 0.0
O1 O-2 0.22 0.05 0.5 1 0.0
Pb1 Pb+4 0 0 0 1 0.0
